data_4331563
loop_
_publ_author_name
'Romerosa, Antonio'
'Campos-Malpartida, Tatiana'
'Lidrissi, Chaker'
'Saoud, Mustapha'
'Serrano-Ruiz, Manuel'
'Peruzzini, Maurizio'
'Garrido-C\'ardenas, Jose Antonio'
'Garc\'ia-Maroto, Federico'

_publ_section_title
;
 Synthesis, Characterization, and DNA Binding of New Water-Soluble
 Cyclopentadienyl Ruthenium(II) Complexes Incorporating Phosphines
;
_journal_issue 3
_journal_name_full 'Inorganic Chemistry'
_journal_page_first 1289
_journal_page_last 1298
_journal_paper_doi 10.1021/ic051053q
_journal_volume 45
_journal_year 2006
_chemical_formula_sum 'C31 H35 F3 I N3 O5 P2 Ru S'
_chemical_formula_weight 908.59
_chemical_name_systematic
; 
 ? 
;
_space_group_IT_number 14
_symmetry_cell_setting monoclinic
_symmetry_space_group_name_Hall '-P 2ybc'
_symmetry_space_group_name_H-M 'P 1 21/c 1'
_atom_sites_solution_hydrogens geom
_atom_sites_solution_primary direct
_atom_sites_solution_secondary difmap
_audit_creation_method SHELXL-97
_cell_angle_alpha 90.00
_cell_angle_beta 101.9200(10)
_cell_angle_gamma 90.00
_cell_formula_units_Z 4
_cell_length_a 20.5735(7)
_cell_length_b 20.7874(7)
_cell_length_c 9.3689(3)
_cell_measurement_reflns_used 3133
_cell_measurement_temperature 293(2)
_cell_measurement_theta_max 40.667
_cell_measurement_theta_min 4.855
_cell_volume 3920.4(2)
_computing_cell_refinement 'Bruker APEX'
_computing_data_collection 'Bruker APEX'
_computing_data_reduction 'Bruker SHELXTL'
_computing_molecular_graphics 'Bruker SHELXTL'
_computing_publication_material 'Bruker SHELXTL'
_computing_structure_refinement 'SHELXL-97 (Sheldrick, 1997)'
_computing_structure_solution 'SHELXS-97 (Sheldrick, 1990)'
_diffrn_ambient_temperature 293(2)
_diffrn_measured_fraction_theta_full 0.991
_diffrn_measured_fraction_theta_max 0.991
_diffrn_measurement_device_type 'CCD area detector'
_diffrn_measurement_method 'phi and omega scans'
_diffrn_radiation_monochromator graphite
_diffrn_radiation_source 'fine-focus sealed tube'
_diffrn_radiation_type MoK\a
_diffrn_radiation_wavelength 0.71073
_diffrn_reflns_av_R_equivalents 0.0402
_diffrn_reflns_av_sigmaI/netI 0.0450
_diffrn_reflns_limit_h_max 20
_diffrn_reflns_limit_h_min -22
_diffrn_reflns_limit_k_max 21
_diffrn_reflns_limit_k_min -23
_diffrn_reflns_limit_l_max 10
_diffrn_reflns_limit_l_min -10
_diffrn_reflns_number 17744
_diffrn_reflns_theta_full 23.26
_diffrn_reflns_theta_max 23.26
_diffrn_reflns_theta_min 1.41
_exptl_absorpt_coefficient_mu 1.375
_exptl_absorpt_correction_T_max 0.902
_exptl_absorpt_correction_T_min 0.731
_exptl_absorpt_correction_type empirical
_exptl_crystal_colour orange
_exptl_crystal_density_diffrn 1.539
_exptl_crystal_density_method 'not measured'
_exptl_crystal_description prismatic
_exptl_crystal_F_000 1808
_exptl_crystal_size_max 0.225
_exptl_crystal_size_mid 0.125
_exptl_crystal_size_min 0.075
_refine_diff_density_max 1.711
_refine_diff_density_min -0.755
_refine_diff_density_rms 0.267
_refine_ls_extinction_method none
_refine_ls_goodness_of_fit_ref 1.097
_refine_ls_hydrogen_treatment mixed
_refine_ls_matrix_type full
_refine_ls_number_parameters 372
_refine_ls_number_reflns 5583
_refine_ls_number_restraints 0
_refine_ls_restrained_S_all 1.097
_refine_ls_R_factor_all 0.0833
_refine_ls_R_factor_gt 0.0613
_refine_ls_shift/su_max 1.005
_refine_ls_shift/su_mean 0.021
_refine_ls_structure_factor_coef Fsqd
_refine_ls_weighting_details 'calc w=1/[\s^2^(Fo^2^)+(0.1266P)^2^+3.9294P] where P=(Fo^2^+2Fc^2^)/3'
_refine_ls_weighting_scheme calc
_refine_ls_wR_factor_gt 0.1792
_refine_ls_wR_factor_ref 0.2034
_reflns_number_gt 4278
_reflns_number_total 5583
_reflns_threshold_expression >2sigma(I)
_cod_data_source_file ic051053qsup3.cif
_cod_data_source_block h:\sir97\tatiana\tc55\tc55s
_cod_depositor_comments
;
The following automatic conversions were performed:

'_symmetry_cell_setting' value 'Monoclinic' changed to 'monoclinic'
according to /home/saulius/struct/CIF-dictionaries/cif_core.dic
dictionary named 'cif_core.dic' version 2.4.2 from 2011-04-26.

Automatic conversion script
Id: cif_fix_values 1891 2012-01-12 08:04:46Z andrius 
;
_cod_original_sg_symbol_H-M P2(1)/c
_cod_database_code 4331563

loop_
_symmetry_equiv_pos_as_xyz
'x, y, z'
'-x, y+1/2, -z+1/2'
'-x, -y, -z'
'x, -y-1/2, z-1/2'

loop_
_atom_site_label
_atom_site_type_symbol
_atom_site_fract_x
_atom_site_fract_y
_atom_site_fract_z
_atom_site_U_iso_or_equiv
_atom_site_adp_type
_atom_site_occupancy
_atom_site_symmetry_multiplicity
_atom_site_calc_flag
_atom_site_refinement_flags
Ru1 Ru 0.23652(3) 0.40211(3) 1.03622(7) 0.0375(3) Uani 1 1 d .
I1 I 0.25305(3) 0.27589(3) 0.97425(7) 0.0573(3) Uani 1 1 d .
C1 C 0.1512(5) 0.4408(5) 1.1198(10) 0.059(3) Uani 1 1 d .
H1 H 0.1076 0.4524 1.0613 0.071 Uiso 1 1 calc R
C2 C 0.1692(5) 0.3808(5) 1.1849(11) 0.060(3) Uani 1 1 d .
H2 H 0.1403 0.3431 1.1804 0.072 Uiso 1 1 calc R
C3 C 0.2345(5) 0.3865(5) 1.2690(10) 0.057(3) Uani 1 1 d .
H3 H 0.2590 0.3532 1.3324 0.069 Uiso 1 1 calc R
C4 C 0.2557(5) 0.4477(5) 1.2527(9) 0.057(3) Uani 1 1 d .
H4 H 0.2986 0.4654 1.3026 0.069 Uiso 1 1 calc R
C5 C 0.2064(5) 0.4821(5) 1.1605(10) 0.058(3) Uani 1 1 d .
H5 H 0.2079 0.5279 1.1365 0.069 Uiso 1 1 calc R
P1 P 0.17765(11) 0.41079(10) 0.8047(2) 0.0389(5) Uani 1 1 d .
C10 C 0.1023(4) 0.3612(5) 0.7826(11) 0.056(2) Uani 1 1 d .
H10A H 0.1153 0.3165 0.7987 0.068 Uiso 1 1 calc R
H10B H 0.0780 0.3734 0.8568 0.068 Uiso 1 1 calc R
C11 C 0.1357(5) 0.4862(4) 0.7366(10) 0.057(3) Uani 1 1 d .
H11A H 0.1121 0.5025 0.8084 0.069 Uiso 1 1 calc R
H11B H 0.1689 0.5178 0.7251 0.069 Uiso 1 1 calc R
C12 C 0.2025(5) 0.3858(5) 0.6350(9) 0.058(3) Uani 1 1 d .
H12A H 0.2385 0.4130 0.6184 0.069 Uiso 1 1 calc R
H12B H 0.2186 0.3418 0.6453 0.069 Uiso 1 1 calc R
C13 C 0.0359(5) 0.4376(5) 0.6085(12) 0.064(3) Uani 1 1 d .
H13A H 0.0027 0.4403 0.5186 0.077 Uiso 1 1 calc R
H13B H 0.0155 0.4524 0.6872 0.077 Uiso 1 1 calc R
C14 C 0.0938(6) 0.3456(5) 0.5211(11) 0.073(3) Uani 1 1 d .
H14A H 0.1124 0.3032 0.5457 0.088 Uiso 1 1 calc R
H14B H 0.0629 0.3426 0.4279 0.088 Uiso 1 1 calc R
C15 C 0.1215(6) 0.4542(6) 0.4833(11) 0.073(3) Uani 1 1 d .
H15A H 0.0897 0.4552 0.3912 0.088 Uiso 1 1 calc R
H15B H 0.1579 0.4827 0.4748 0.088 Uiso 1 1 calc R
C16 C -0.0022(7) 0.3244(7) 0.6301(17) 0.116(5) Uani 1 1 d .
H16A H -0.0322 0.3297 0.5378 0.173 Uiso 1 1 calc R
H16B H -0.0243 0.3358 0.7073 0.173 Uiso 1 1 calc R
H16C H 0.0120 0.2804 0.6414 0.173 Uiso 1 1 calc R
N1 N 0.0893(4) 0.4784(4) 0.5985(8) 0.057(2) Uani 1 1 d .
N2 N 0.1467(4) 0.3901(4) 0.5090(9) 0.065(2) Uani 1 1 d .
N3 N 0.0573(4) 0.3673(4) 0.6363(9) 0.065(2) Uani 1 1 d .
P2 P 0.34074(11) 0.42953(11) 1.0019(2) 0.0423(5) Uani 1 1 d .
C21 C 0.36388(14) 0.42970(15) 0.8220(3) 0.047(2) Uani 1 1 d G
C22 C 0.36506(17) 0.37073(16) 0.7526(3) 0.055(2) Uani 1 1 d G
H22 H 0.3534 0.3334 0.7960 0.066 Uiso 1 1 calc R
C23 C 0.3837(2) 0.3675(2) 0.6183(3) 0.067(3) Uani 1 1 d G
H23 H 0.3845 0.3281 0.5719 0.080 Uiso 1 1 calc R
C24 C 0.4011(2) 0.4233(2) 0.5535(3) 0.071(3) Uani 1 1 d G
H24 H 0.4136 0.4212 0.4636 0.085 Uiso 1 1 calc R
C25 C 0.3999(2) 0.4823(2) 0.6228(3) 0.079(3) Uani 1 1 d G
H25 H 0.4116 0.5196 0.5795 0.095 Uiso 1 1 calc R
C26 C 0.38133(17) 0.48547(16) 0.7571(3) 0.061(3) Uani 1 1 d G
H26 H 0.3805 0.5249 0.8035 0.074 Uiso 1 1 calc R
C31 C 0.40952(16) 0.38205(13) 1.1046(3) 0.049(2) Uani 1 1 d G
C32 C 0.47409(14) 0.38671(15) 1.0711(3) 0.068(3) Uani 1 1 d G
H32 H 0.4819 0.4137 0.9973 0.082 Uiso 1 1 calc R
C33 C 0.52558(18) 0.3492(2) 1.1533(4) 0.091(4) Uani 1 1 d G
H33 H 0.5681 0.3531 1.1350 0.109 Uiso 1 1 calc R
C34 C 0.5158(2) 0.3086(2) 1.2555(4) 0.086(4) Uani 1 1 d G
H34 H 0.5511 0.2840 1.3049 0.103 Uiso 1 1 calc R
C35 C 0.4515(3) 0.30163(18) 1.2917(4) 0.074(3) Uani 1 1 d G
H35 H 0.4445 0.2734 1.3641 0.088 Uiso 1 1 calc R
C36 C 0.3995(2) 0.33976(15) 1.2121(4) 0.058(3) Uani 1 1 d G
H36 H 0.3573 0.3363 1.2326 0.070 Uiso 1 1 calc R
C41 C 0.36213(15) 0.51179(13) 1.0684(3) 0.045(2) Uani 1 1 d G
C42 C 0.41688(18) 0.52675(14) 1.1743(3) 0.064(3) Uani 1 1 d G
H42 H 0.4471 0.4950 1.2141 0.076 Uiso 1 1 calc R
C43 C 0.4264(2) 0.59187(15) 1.2217(4) 0.089(4) Uani 1 1 d G
H43 H 0.4637 0.6029 1.2919 0.107 Uiso 1 1 calc R
C44 C 0.3832(3) 0.63632(14) 1.1676(5) 0.087(4) Uani 1 1 d G
H44 H 0.3902 0.6782 1.2025 0.104 Uiso 1 1 calc R
C45 C 0.3268(2) 0.62329(14) 1.0588(5) 0.073(3) Uani 1 1 d G
H45 H 0.2972 0.6559 1.0215 0.087 Uiso 1 1 calc R
C46 C 0.31624(18) 0.56211(15) 1.0092(4) 0.059(3) Uani 1 1 d G
H46 H 0.2793 0.5526 0.9368 0.071 Uiso 1 1 calc R
S1 S 0.02849(16) 0.62521(18) 0.9157(4) 0.0898(10) Uani 1 1 d .
O1T O 0.0516(14) 0.5803(15) 1.053(4) 0.096(3) Uiso 0.33 1 d P
O2T O -0.017(3) 0.673(3) 0.936(5) 0.096(3) Uiso 0.33 1 d P
O3T O -0.0226(18) 0.6771(18) 0.876(3) 0.096(3) Uiso 0.33 1 d P
O4T O 0.021(2) 0.5941(16) 0.776(4) 0.096(3) Uiso 0.33 1 d P
O5T O 0.0203(19) 0.5776(17) 0.813(4) 0.096(3) Uiso 0.33 1 d P
O6T O 0.0332(16) 0.6214(15) 0.766(4) 0.096(3) Uiso 0.33 1 d P
O7T O 0.0363(15) 0.5604(14) 0.961(4) 0.096(3) Uiso 0.33 1 d P
O8T O 0.0185(14) 0.5849(15) 1.046(4) 0.096(3) Uiso 0.33 1 d P
O9T O -0.014(2) 0.667(2) 0.967(5) 0.096(3) Uiso 0.33 1 d P
C1T C 0.1053(8) 0.6627(8) 0.9511(19) 0.110(5) Uiso 1 1 d .
F1T F 0.1580(11) 0.6267(11) 0.927(2) 0.117(2) Uiso 0.50 1 d P
F2T F 0.1214(9) 0.6800(9) 1.104(2) 0.117(2) Uiso 0.50 1 d P
F3T F 0.1560(11) 0.6236(11) 0.987(2) 0.117(2) Uiso 0.50 1 d P
F4T F 0.1149(9) 0.7176(9) 0.903(2) 0.117(2) Uiso 0.50 1 d P
F5T F 0.1020(9) 0.7049(9) 0.826(2) 0.117(2) Uiso 0.50 1 d P
F6T F 0.1105(9) 0.7109(9) 1.043(2) 0.117(2) Uiso 0.50 1 d P
O1W O 0.3138(17) 0.8322(19) 0.004(4) 0.090(4) Uiso 0.25 1 d P
O2W O 0.291(2) 0.792(2) 0.022(4) 0.090(4) Uiso 0.25 1 d P
O3W O 0.297(2) 0.792(2) 0.094(4) 0.090(4) Uiso 0.25 1 d P
O4W O 0.2665(18) 0.8008(17) 0.162(4) 0.090(4) Uiso 0.25 1 d P
O5W O 0.2140(17) 0.8434(17) 0.133(4) 0.090(4) Uiso 0.25 1 d P
O6W O 0.1921(18) 0.8751(19) 0.023(4) 0.090(4) Uiso 0.25 1 d P
O7W O 0.2255(19) 0.9044(18) 0.035(4) 0.090(4) Uiso 0.25 1 d P
O8W O 0.2633(16) 0.8740(17) -0.067(4) 0.090(4) Uiso 0.25 1 d P

loop_
_atom_site_aniso_label
_atom_site_aniso_U_11
_atom_site_aniso_U_22
_atom_site_aniso_U_33
_atom_site_aniso_U_23
_atom_site_aniso_U_13
_atom_site_aniso_U_12
Ru1 0.0416(4) 0.0367(4) 0.0339(4) 0.0003(3) 0.0073(3) -0.0002(3)
I1 0.0705(5) 0.0391(4) 0.0610(5) 0.0021(3) 0.0104(3) 0.0012(3)
C1 0.051(5) 0.087(8) 0.041(5) -0.017(5) 0.013(4) 0.003(5)
C2 0.073(7) 0.066(7) 0.048(6) -0.006(5) 0.030(5) -0.014(6)
C3 0.066(6) 0.069(7) 0.040(5) 0.014(5) 0.017(5) 0.008(5)
C4 0.059(6) 0.080(7) 0.031(5) -0.015(5) 0.008(4) 0.000(5)
C5 0.081(7) 0.047(6) 0.051(6) -0.009(5) 0.028(5) 0.006(5)
P1 0.0431(12) 0.0366(12) 0.0363(12) -0.0008(9) 0.0066(9) 0.0010(9)
C10 0.055(6) 0.051(6) 0.057(6) 0.005(5) -0.004(5) -0.004(5)
C11 0.070(6) 0.040(5) 0.054(6) 0.000(4) -0.004(5) 0.008(5)
C12 0.061(6) 0.075(7) 0.036(5) -0.003(5) 0.007(4) 0.018(5)
C13 0.057(6) 0.068(7) 0.061(6) 0.002(5) -0.004(5) 0.025(5)
C14 0.092(8) 0.066(7) 0.049(6) -0.021(5) -0.017(6) 0.013(6)
C15 0.080(7) 0.094(9) 0.042(6) 0.019(6) 0.008(5) -0.004(7)
C16 0.090(9) 0.122(12) 0.115(11) 0.002(9) -0.023(8) -0.062(9)
N1 0.070(5) 0.045(5) 0.049(5) 0.002(4) -0.003(4) 0.013(4)
N2 0.077(6) 0.073(6) 0.043(5) -0.008(4) 0.007(4) 0.022(5)
N3 0.059(5) 0.060(5) 0.066(6) 0.000(4) -0.005(4) -0.012(4)
P2 0.0418(12) 0.0423(13) 0.0419(13) -0.0025(10) 0.0063(10) -0.0011(10)
C21 0.038(4) 0.061(6) 0.040(5) -0.001(4) 0.006(4) -0.004(4)
C22 0.060(6) 0.049(6) 0.060(6) -0.011(5) 0.020(5) -0.012(5)
C23 0.050(6) 0.079(8) 0.072(7) -0.031(6) 0.012(5) -0.007(5)
C24 0.065(7) 0.103(9) 0.045(6) -0.001(6) 0.010(5) -0.003(6)
C25 0.103(9) 0.084(9) 0.050(7) 0.015(6) 0.017(6) -0.009(7)
C26 0.075(7) 0.064(7) 0.046(6) -0.004(5) 0.013(5) -0.012(5)
C31 0.050(5) 0.044(5) 0.047(5) 0.000(4) 0.001(4) 0.006(4)
C32 0.047(6) 0.078(8) 0.074(7) 0.011(6) -0.001(5) 0.005(5)
C33 0.059(7) 0.090(9) 0.124(11) 0.013(8) 0.020(7) 0.024(6)
C34 0.066(8) 0.066(8) 0.120(11) 0.003(7) 0.006(7) 0.026(6)
C35 0.091(8) 0.061(7) 0.058(7) 0.004(5) -0.010(6) 0.026(6)
C36 0.059(6) 0.053(6) 0.061(6) -0.009(5) 0.006(5) 0.002(5)
C41 0.054(5) 0.039(5) 0.045(5) -0.010(4) 0.017(4) -0.011(4)
C42 0.051(6) 0.069(7) 0.070(7) -0.005(6) 0.009(5) -0.014(5)
C43 0.063(7) 0.082(9) 0.117(11) -0.052(8) 0.004(7) -0.020(6)
C44 0.091(9) 0.056(7) 0.118(11) -0.037(7) 0.032(8) -0.021(7)
C45 0.085(8) 0.040(6) 0.100(9) -0.005(6) 0.033(7) -0.002(6)
C46 0.054(6) 0.052(6) 0.072(7) 0.000(5) 0.014(5) -0.003(5)
S1 0.0711(19) 0.087(2) 0.108(3) -0.020(2) 0.0094(18) -0.0013(17)

loop_
_atom_type_symbol
_atom_type_description
_atom_type_scat_dispersion_real
_atom_type_scat_dispersion_imag
_atom_type_scat_source
C C 0.0033 0.0016 'International Tables Vol C Tables 4.2.6.8 and 6.1.1.4'
H H 0.0000 0.0000 'International Tables Vol C Tables 4.2.6.8 and 6.1.1.4'
N N 0.0061 0.0033 'International Tables Vol C Tables 4.2.6.8 and 6.1.1.4'
O O 0.0106 0.0060 'International Tables Vol C Tables 4.2.6.8 and 6.1.1.4'
F F 0.0171 0.0103 'International Tables Vol C Tables 4.2.6.8 and 6.1.1.4'
P P 0.1023 0.0942 'International Tables Vol C Tables 4.2.6.8 and 6.1.1.4'
S S 0.1246 0.1234 'International Tables Vol C Tables 4.2.6.8 and 6.1.1.4'
Ru Ru -1.2594 0.8363 'International Tables Vol C Tables 4.2.6.8 and 6.1.1.4'
I I -0.4742 1.8119 'International Tables Vol C Tables 4.2.6.8 and 6.1.1.4'

loop_
_geom_angle_atom_site_label_1
_geom_angle_atom_site_label_2
_geom_angle_atom_site_label_3
_geom_angle
C5 Ru1 C4 36.8(4)
C5 Ru1 C2 62.1(4)
C4 Ru1 C2 61.3(4)
C5 Ru1 C3 61.5(4)
C4 Ru1 C3 36.0(4)
C2 Ru1 C3 37.4(4)
C5 Ru1 C1 37.4(4)
C4 Ru1 C1 61.4(3)
C2 Ru1 C1 37.0(4)
C3 Ru1 C1 61.8(4)
C5 Ru1 P1 107.2(3)
C4 Ru1 P1 143.9(3)
C2 Ru1 P1 109.9(3)
C3 Ru1 P1 147.3(3)
C1 Ru1 P1 90.2(3)
C5 Ru1 P2 105.1(3)
C4 Ru1 P2 91.6(3)
C2 Ru1 P2 149.6(3)
C3 Ru1 P2 112.4(3)
C1 Ru1 P2 142.0(3)
P1 Ru1 P2 100.12(8)
C5 Ru1 I1 154.9(3)
C4 Ru1 I1 127.2(3)
C2 Ru1 I1 93.6(3)
C3 Ru1 I1 95.6(3)
C1 Ru1 I1 124.6(3)
P1 Ru1 I1 86.45(6)
P2 Ru1 I1 92.74(6)
C2 C1 C5 107.3(9)
C2 C1 Ru1 71.0(5)
C5 C1 Ru1 70.4(5)
C1 C2 C3 107.7(9)
C1 C2 Ru1 72.0(5)
C3 C2 Ru1 71.7(5)
C4 C3 C2 107.7(9)
C4 C3 Ru1 71.5(5)
C2 C3 Ru1 70.9(5)
C3 C4 C5 109.9(9)
C3 C4 Ru1 72.5(5)
C5 C4 Ru1 71.2(5)
C4 C5 C1 107.4(9)
C4 C5 Ru1 71.9(5)
C1 C5 Ru1 72.2(5)
C11 P1 C10 96.6(4)
C11 P1 C12 97.8(5)
C10 P1 C12 97.0(5)
C11 P1 Ru1 121.4(3)
C10 P1 Ru1 109.6(3)
C12 P1 Ru1 128.0(3)
N3 C10 P1 113.9(7)
N1 C11 P1 113.0(6)
N2 C12 P1 111.5(6)
N1 C13 N3 112.6(7)
N2 C14 N3 111.0(8)
N2 C15 N1 113.5(8)
C13 N1 C11 112.8(8)
C13 N1 C15 108.7(8)
C11 N1 C15 112.4(8)
C15 N2 C14 110.8(9)
C15 N2 C12 112.8(9)
C14 N2 C12 111.8(8)
C10 N3 C14 109.0(8)
C10 N3 C16 109.3(9)
C14 N3 C16 108.5(10)
C10 N3 C13 109.7(7)
C14 N3 C13 109.4(8)
C16 N3 C13 110.8(9)
C31 P2 C41 102.60(17)
C31 P2 C21 99.45(16)
C41 P2 C21 102.65(17)
C31 P2 Ru1 115.75(15)
C41 P2 Ru1 110.27(14)
C21 P2 Ru1 123.47(14)
C22 C21 C26 120.0
C22 C21 P2 117.30(11)
C26 C21 P2 122.68(11)
C23 C22 C21 120.0
C22 C23 C24 120.0
C25 C24 C23 120.0
C24 C25 C26 120.0
C25 C26 C21 120.0
C36 C31 C32 119.2
C36 C31 P2 120.70(11)
C32 C31 P2 120.09(11)
C33 C32 C31 118.0
C34 C33 C32 122.6
C33 C34 C35 121.3
C36 C35 C34 116.9
C31 C36 C35 122.0
C42 C41 C46 119.2
C42 C41 P2 123.87(11)
C46 C41 P2 116.86(11)
C41 C42 C43 118.6
C44 C43 C42 120.7
C43 C44 C45 122.6
C46 C45 C44 118.6
C45 C46 C41 120.2
O5T S1 O9T 135(3)
O5T S1 O2T 128(3)
O9T S1 O2T 13(3)
O5T S1 O7T 60.6(17)
O9T S1 O7T 122(2)
O2T S1 O7T 132(3)
O5T S1 O6T 45.1(15)
O9T S1 O6T 124(2)
O2T S1 O6T 111(2)
O7T S1 O6T 102.5(17)
O5T S1 O4T 20.0(19)
O9T S1 O4T 130(2)
O2T S1 O4T 119(2)
O7T S1 O4T 80.2(18)
O6T S1 O4T 25.7(16)
O5T S1 O3T 112(2)
O9T S1 O3T 34.8(17)
O2T S1 O3T 22(2)
O7T S1 O3T 142.5(18)
O6T S1 O3T 88.8(18)
O4T S1 O3T 99(2)
O5T S1 O8T 98.5(18)
O9T S1 O8T 82(2)
O2T S1 O8T 94(2)
O7T S1 O8T 42.6(15)
O6T S1 O8T 143.4(17)
O4T S1 O8T 118.3(17)
O3T S1 O8T 113.0(17)
O5T S1 O1T 96.6(18)
O9T S1 O1T 101(2)
O2T S1 O1T 114(2)
O7T S1 O1T 36.4(14)
O6T S1 O1T 134.1(18)
O4T S1 O1T 115.6(18)
O3T S1 O1T 135.0(17)
O8T S1 O1T 25.1(13)
O5T S1 C1T 116.0(17)
O9T S1 C1T 105(2)
O2T S1 C1T 105(3)
O7T S1 C1T 109.2(14)
O6T S1 C1T 88.2(14)
O4T S1 C1T 107.5(17)
O3T S1 C1T 106.7(15)
O8T S1 C1T 111.1(13)
O1T S1 C1T 90.0(13)
O8T O1T O7T 81(5)
O8T O1T S1 73(4)
O7T O1T S1 62(3)
O3T O2T S1 89(9)
O2T O3T O9T 5(10)
O2T O3T S1 69(8)
O9T O3T S1 65(4)
O6T O4T S1 76(6)
O6T O5T S1 71(3)
O6T O5T O7T 127(4)
S1 O5T O7T 61(2)
O4T O6T O5T 16(6)
O4T O6T S1 78(6)
O5T O6T S1 64(2)
O1T O7T O8T 39(3)
O1T O7T S1 82(3)
O8T O7T S1 75(2)
O1T O7T O5T 139(4)
O8T O7T O5T 125(4)
S1 O7T O5T 58(2)
O1T O8T O7T 61(4)
O1T O8T S1 81(5)
O7T O8T S1 63(2)
O3T O9T S1 80(4)
F4T C1T F6T 62.9(14)
F4T C1T F3T 118.5(19)
F6T C1T F3T 110.8(18)
F4T C1T F1T 104.2(17)
F6T C1T F1T 124.4(18)
F3T C1T F1T 24.6(12)
F4T C1T F2T 96.4(16)
F6T C1T F2T 36.0(10)
F3T C1T F2T 83.9(15)
F1T C1T F2T 105.8(16)
F4T C1T F5T 31.5(11)
F6T C1T F5T 92.9(16)
F3T C1T F5T 118.7(17)
F1T C1T F5T 95.7(15)
F2T C1T F5T 127.7(17)
F4T C1T S1 123.0(15)
F6T C1T S1 114.8(14)
F3T C1T S1 114.6(15)
F1T C1T S1 116.3(15)
F2T C1T S1 108.4(13)
F5T C1T S1 103.2(12)
F3T F1T C1T 71(4)
F6T F2T C1T 63(2)
F1T F3T C1T 84(4)
F5T F4T C1T 89(3)
F5T F4T F6T 144(3)
C1T F4T F6T 60.4(14)
F4T F5T C1T 60(2)
F2T F6T C1T 81(2)
F2T F6T F4T 132(3)
C1T F6T F4T 56.7(13)
O2W O1W O3W 30(3)
O2W O1W O8W 106(4)
O3W O1W O8W 116(3)
O3W O2W O1W 100(7)
O3W O2W O4W 30(5)
O1W O2W O4W 108(4)
O2W O3W O4W 131(8)
O2W O3W O1W 49(5)
O4W O3W O1W 127(5)
O3W O4W O5W 124(4)
O3W O4W O2W 19(3)
O5W O4W O2W 107(3)
O6W O5W O4W 130(4)
O6W O5W O7W 34(2)
O4W O5W O7W 115(3)
O7W O6W O5W 97(4)
O6W O7W O8W 97(4)
O6W O7W O5W 49(3)
O8W O7W O5W 101(3)
O1W O8W O7W 113(3)

loop_
_geom_bond_atom_site_label_1
_geom_bond_atom_site_label_2
_geom_bond_distance
Ru1 C5 2.191(9)
Ru1 C4 2.200(9)
Ru1 C2 2.202(9)
Ru1 C3 2.213(9)
Ru1 C1 2.215(9)
Ru1 P1 2.263(2)
Ru1 P2 2.304(2)
Ru1 I1 2.7238(9)
C1 C2 1.403(14)
C1 C5 1.412(13)
C2 C3 1.415(14)
C3 C4 1.364(14)
C4 C5 1.387(13)
P1 C11 1.838(9)
P1 C10 1.836(9)
P1 C12 1.842(9)
C10 N3 1.493(12)
C11 N1 1.449(11)
C12 N2 1.469(12)
C13 N1 1.407(13)
C13 N3 1.535(13)
C14 N2 1.451(14)
C14 N3 1.505(14)
C15 N2 1.433(13)
C15 N1 1.467(14)
C16 N3 1.505(13)
P2 C31 1.828(4)
P2 C41 1.842(3)
P2 C21 1.844(4)
C21 C22 1.3900
C21 C26 1.3900
C22 C23 1.3900
C23 C24 1.3900
C24 C25 1.3900
C25 C26 1.3900
C31 C36 1.3844
C31 C32 1.4298
C32 C33 1.4096
C33 C34 1.3231
C34 C35 1.4386
C35 C36 1.4140
C41 C42 1.3737
C41 C46 1.4411
C42 C43 1.4257
C43 C44 1.3094
C44 C45 1.4043
C45 C46 1.3558
S1 O5T 1.36(4)
S1 O9T 1.38(5)
S1 O2T 1.40(6)
S1 O7T 1.41(3)
S1 O6T 1.43(3)
S1 O4T 1.44(4)
S1 O3T 1.50(4)
S1 O8T 1.53(3)
S1 O1T 1.58(3)
S1 C1T 1.731(17)
O1T O8T 0.68(4)
O1T O7T 0.95(4)
O2T O3T 0.56(6)
O3T O9T 0.87(4)
O4T O6T 0.64(4)
O5T O6T 1.07(4)
O5T O7T 1.40(4)
O7T O8T 1.07(4)
C1T F4T 1.26(2)
C1T F6T 1.31(2)
C1T F3T 1.31(3)
C1T F1T 1.38(3)
C1T F2T 1.45(2)
C1T F5T 1.45(2)
F1T F3T 0.58(3)
F2T F6T 0.86(2)
F4T F5T 0.76(2)
F4T F6T 1.34(2)
O1W O2W 0.98(4)
O1W O3W 1.28(5)
O1W O8W 1.41(5)
O2W O3W 0.66(5)
O2W O4W 1.52(5)
O3W O4W 1.00(4)
O4W O5W 1.38(4)
O5W O6W 1.23(4)
O5W O7W 1.61(5)
O6W O7W 0.91(4)
O7W O8W 1.49(5)
